data_7219777
loop_
_publ_author_name
'Clegg, William'
'Holcroft, James M.'
'Martin, Nicola C.'

_publ_section_title
;
 Copper pyromellitates: a complex story
;
_journal_issue 14
_journal_name_full CrystEngComm
_journal_page_first 2857
_journal_paper_doi 10.1039/C5CE00470E
_journal_volume 17
_journal_year 2015
_chemical_formula_moiety 'C10 H10 Cu O11,3 H2 O'
_chemical_formula_sum 'C10 H16 Cu O14'
_chemical_formula_weight 423.77
_chemical_name_systematic
;
 ?
;
_space_group_crystal_system monoclinic
_space_group_IT_number 7
_space_group_name_Hall 'P -2yac'
_space_group_name_H-M_alt 'P 1 n 1'
_symmetry_space_group_name_Hall 'P -2yac'
_symmetry_space_group_name_H-M 'P 1 n 1'
_atom_sites_solution_hydrogens mixed
_atom_sites_solution_primary direct
_atom_sites_solution_secondary difmap
_audit_creation_method SHELXL-2014/7
_audit_update_record
;
2015-01-16 deposited with the CCDC.
2015-02-02 downloaded from the CCDC.
;
_cell_angle_alpha 90
_cell_angle_beta 91.810(2)
_cell_angle_gamma 90
_cell_formula_units_Z 2
_cell_length_a 6.7846(4)
_cell_length_b 10.9535(6)
_cell_length_c 10.6835(6)
_cell_measurement_reflns_used 6245
_cell_measurement_temperature 160(2)
_cell_measurement_theta_max 28.149
_cell_measurement_theta_min 2.664
_cell_volume 793.55(8)
_computing_cell_refinement 'Bruker SAINT'
_computing_data_collection 'Bruker SMART'
_computing_data_reduction 'Bruker SAINT'
_computing_molecular_graphics 'Bruker SHELXTL'
_computing_publication_material 'Bruker SHELXTL and local programs'
_computing_structure_refinement SHELXL-2014/7
_computing_structure_solution 'Bruker SHELXTL'
_diffrn_ambient_temperature 160(2)
_diffrn_measured_fraction_theta_full 0.999
_diffrn_measured_fraction_theta_max 0.936
_diffrn_measurement_device_type 'Bruker SMART 1K CCD diffractometer'
_diffrn_measurement_method 'narrow-frame \w scans'
_diffrn_radiation_type MoK\a
_diffrn_radiation_wavelength 0.71073
_diffrn_reflns_av_R_equivalents 0.0173
_diffrn_reflns_av_unetI/netI 0.0309
_diffrn_reflns_Laue_measured_fraction_full 0.999
_diffrn_reflns_Laue_measured_fraction_max 0.936
_diffrn_reflns_limit_h_max 9
_diffrn_reflns_limit_h_min -8
_diffrn_reflns_limit_k_max 14
_diffrn_reflns_limit_k_min -14
_diffrn_reflns_limit_l_max 13
_diffrn_reflns_limit_l_min -13
_diffrn_reflns_number 6540
_diffrn_reflns_point_group_measured_fraction_full 0.999
_diffrn_reflns_point_group_measured_fraction_max 0.936
_diffrn_reflns_theta_full 25.242
_diffrn_reflns_theta_max 28.321
_diffrn_reflns_theta_min 1.859
_diffrn_source 'fine-focus sealed tube'
_exptl_absorpt_coefficient_mu 1.452
_exptl_absorpt_correction_T_max 0.760
_exptl_absorpt_correction_T_min 0.580
_exptl_absorpt_correction_type multi-scan
_exptl_absorpt_process_details SADABS
_exptl_crystal_colour Blue
_exptl_crystal_density_diffrn 1.774
_exptl_crystal_density_method 'not measured'
_exptl_crystal_description Block
_exptl_crystal_F_000 434
_exptl_crystal_recrystallization_method 'Obtained direct from slow diffusion synthesis'
_exptl_crystal_size_max 0.420
_exptl_crystal_size_mid 0.300
_exptl_crystal_size_min 0.200
_refine_diff_density_max 0.409
_refine_diff_density_min -0.309
_refine_diff_density_rms 0.058
_refine_ls_abs_structure_details
;
 Refined as an inversion twin.
;
_refine_ls_abs_structure_Flack 0.257(10)
_refine_ls_extinction_method none
_refine_ls_goodness_of_fit_ref 1.058
_refine_ls_hydrogen_treatment mixed
_refine_ls_matrix_type full
_refine_ls_number_parameters 269
_refine_ls_number_reflns 3467
_refine_ls_number_restraints 20
_refine_ls_restrained_S_all 1.057
_refine_ls_R_factor_all 0.0199
_refine_ls_R_factor_gt 0.0191
_refine_ls_shift/su_max 0.000
_refine_ls_shift/su_mean 0.000
_refine_ls_structure_factor_coef Fsqd
_refine_ls_weighting_details 'w=1/[\s^2^(Fo^2^)+(0.0260P)^2^] where P=(Fo^2^+2Fc^2^)/3'
_refine_ls_weighting_scheme calc
_refine_ls_wR_factor_gt 0.0484
_refine_ls_wR_factor_ref 0.0488
_reflns_Friedel_coverage 0.992
_reflns_Friedel_fraction_full 0.999
_reflns_Friedel_fraction_max 0.936
_reflns_number_gt 3379
_reflns_number_total 3467
_reflns_threshold_expression 'I > 2\s(I)'
_cod_data_source_file c5ce00470e2.cif
_cod_data_source_block wc59
_cod_depositor_comments 'Adding full bibliography for 7219775--7219784.cif.'
_cod_database_code 7219777
_shelx_shelxl_version_number 2014/7
_shelx_space_group_comment
;
The symmetry employed for this shelxl refinement is uniquely defined
by the following loop, which should always be used as a source of
symmetry information in preference to the above space-group names.
They are only intended as comments.
;
_shelx_estimated_absorpt_t_min 0.581
_shelx_estimated_absorpt_t_max 0.760

loop_
_space_group_symop_operation_xyz
'x, y, z'
'x+1/2, -y, z+1/2'

loop_
_atom_site_label
_atom_site_type_symbol
_atom_site_fract_x
_atom_site_fract_y
_atom_site_fract_z
_atom_site_U_iso_or_equiv
_atom_site_adp_type
_atom_site_occupancy
_atom_site_site_symmetry_order
_atom_site_calc_flag
_atom_site_refinement_flags_posn
_atom_site_refinement_flags_adp
Cu Cu 0.76183(5) 0.48926(2) 0.30815(4) 0.01561(8) Uani 1 1 d . .
C1 C 0.7077(3) 0.8636(2) 0.2370(2) 0.0134(4) Uani 1 1 d . .
C2 C 0.8577(3) 0.9305(2) 0.1811(2) 0.0132(4) Uani 1 1 d . .
C3 C 0.8430(3) 1.0573(2) 0.1714(2) 0.0146(4) Uani 1 1 d . .
H3 H 0.9441 1.1021 0.1326 0.018 Uiso 1 1 calc R U
C4 C 0.6813(3) 1.1185(2) 0.2182(2) 0.0140(5) Uani 1 1 d . .
C5 C 0.5331(3) 1.0519(2) 0.2758(2) 0.0135(4) Uani 1 1 d . .
C6 C 0.5469(3) 0.9250(2) 0.2849(2) 0.0145(4) Uani 1 1 d . .
H6 H 0.4460 0.8803 0.3241 0.017 Uiso 1 1 calc R U
C7 C 0.7007(3) 0.7255(2) 0.2335(2) 0.0144(5) Uani 1 1 d . .
C8 C 1.0337(3) 0.8664(2) 0.1317(2) 0.0157(4) Uani 1 1 d . .
C9 C 0.6762(3) 1.2560(2) 0.2060(2) 0.0152(5) Uani 1 1 d . .
C10 C 0.3608(3) 1.1166(2) 0.3287(2) 0.0157(4) Uani 1 1 d . .
O1 O 0.6303(3) 0.67768(16) 0.13688(19) 0.0248(4) Uani 1 1 d . .
O2 O 0.7600(3) 0.66650(14) 0.33000(17) 0.0181(4) Uani 1 1 d . .
O3 O 1.0644(3) 0.75791(17) 0.1466(2) 0.0274(4) Uani 1 1 d . .
O4 O 1.1519(3) 0.93993(16) 0.07205(18) 0.0221(4) Uani 1 1 d . .
H4 H 1.245(5) 0.909(3) 0.048(3) 0.033 Uiso 1 1 d . U
O5 O 0.5948(3) 1.30471(17) 0.11443(18) 0.0239(4) Uani 1 1 d . .
O6 O 0.7698(3) 1.31239(14) 0.2955(2) 0.0186(4) Uani 1 1 d . .
O7 O 0.3445(3) 1.22747(16) 0.3277(2) 0.0289(4) Uani 1 1 d . .
O8 O 0.2284(3) 1.04273(17) 0.37434(19) 0.0221(4) Uani 1 1 d . .
H8 H 0.144(6) 1.075(4) 0.400(3) 0.033 Uiso 1 1 d . U
O9 O 0.9171(5) 0.48837(18) 0.4943(3) 0.0393(6) Uani 1 1 d D .
H9A H 0.952(7) 0.5544(16) 0.528(4) 0.059 Uiso 1 1 d D U
H9B H 0.971(6) 0.4326(19) 0.537(3) 0.059 Uiso 1 1 d D U
O10 O 0.9907(4) 0.50110(16) 0.1973(3) 0.0265(5) Uani 1 1 d D .
H10A H 1.022(6) 0.4396(16) 0.155(3) 0.040 Uiso 1 1 d D U
H10B H 1.001(6) 0.5609(16) 0.150(2) 0.040 Uiso 1 1 d D U
O11 O 0.4933(3) 0.4750(2) 0.3754(3) 0.0300(6) Uani 1 1 d D .
H11A H 0.406(4) 0.529(2) 0.375(4) 0.045 Uiso 1 1 d D U
H11B H 0.436(5) 0.4098(17) 0.357(4) 0.045 Uiso 1 1 d D U
O12 O 1.1268(3) 0.29584(18) 0.08627(18) 0.0260(4) Uani 1 1 d D .
H12A H 1.163(4) 0.293(3) 0.0122(13) 0.039 Uiso 1 1 d D U
H12B H 1.228(3) 0.291(3) 0.132(2) 0.039 Uiso 1 1 d D U
O13 O 0.2803(3) 0.68048(18) 0.37682(19) 0.0280(4) Uani 1 1 d D .
H13A H 0.192(4) 0.687(3) 0.320(2) 0.042 Uiso 1 1 d D U
H13B H 0.227(4) 0.693(3) 0.4453(16) 0.042 Uiso 1 1 d D U
O14 O 1.4483(3) 0.82649(15) -0.02735(17) 0.0169(3) Uani 1 1 d D .
H14A H 1.503(4) 0.779(2) 0.022(2) 0.025 Uiso 1 1 d D U
H14B H 1.401(4) 0.791(2) -0.0887(19) 0.025 Uiso 1 1 d D U

loop_
_atom_site_aniso_label
_atom_site_aniso_U_11
_atom_site_aniso_U_22
_atom_site_aniso_U_33
_atom_site_aniso_U_23
_atom_site_aniso_U_13
_atom_site_aniso_U_12
Cu 0.02122(14) 0.00539(12) 0.02019(14) -0.00022(16) -0.00009(9) 0.00070(16)
C1 0.0173(11) 0.0078(10) 0.0151(10) 0.0005(8) -0.0005(9) -0.0005(8)
C2 0.0138(11) 0.0106(10) 0.0152(11) -0.0012(8) -0.0005(8) 0.0008(8)
C3 0.0165(11) 0.0096(10) 0.0176(11) 0.0007(8) -0.0006(8) 0.0002(8)
C4 0.0164(11) 0.0092(11) 0.0163(12) -0.0005(8) -0.0023(9) -0.0002(8)
C5 0.0155(11) 0.0098(10) 0.0153(11) -0.0010(8) -0.0007(8) 0.0016(8)
C6 0.0149(11) 0.0112(10) 0.0175(11) 0.0018(8) 0.0023(8) -0.0018(8)
C7 0.0139(12) 0.0101(11) 0.0192(11) 0.0008(9) 0.0024(9) 0.0006(8)
C8 0.0178(11) 0.0131(11) 0.0159(11) -0.0004(8) -0.0003(9) 0.0012(8)
C9 0.0165(11) 0.0097(11) 0.0197(11) 0.0016(8) 0.0035(9) 0.0020(8)
C10 0.0160(11) 0.0144(11) 0.0168(11) -0.0009(8) 0.0010(8) 0.0015(8)
O1 0.0370(11) 0.0106(8) 0.0261(9) -0.0033(7) -0.0102(8) 0.0000(7)
O2 0.0262(8) 0.0095(7) 0.0186(11) 0.0014(7) 0.0004(8) 0.0032(8)
O3 0.0277(10) 0.0123(8) 0.0431(11) 0.0042(8) 0.0135(8) 0.0058(7)
O4 0.0206(9) 0.0161(9) 0.0302(10) 0.0015(7) 0.0103(7) 0.0036(7)
O5 0.0327(10) 0.0136(8) 0.0250(10) 0.0045(7) -0.0045(8) 0.0037(7)
O6 0.0240(8) 0.0088(6) 0.0228(11) -0.0002(8) -0.0010(7) 0.0002(9)
O7 0.0259(9) 0.0116(8) 0.0501(12) -0.0006(8) 0.0148(9) 0.0027(7)
O8 0.0199(9) 0.0148(8) 0.0322(10) 0.0016(8) 0.0102(8) 0.0026(7)
O9 0.0640(17) 0.0122(9) 0.0399(13) -0.0010(8) -0.0262(11) 0.0016(9)
O10 0.0317(12) 0.0101(10) 0.0384(15) 0.0012(8) 0.0122(11) 0.0002(7)
O11 0.0287(12) 0.0120(9) 0.0501(16) -0.0063(9) 0.0121(11) -0.0029(8)
O12 0.0310(10) 0.0231(9) 0.0241(10) 0.0011(8) 0.0041(8) -0.0010(8)
O13 0.0281(10) 0.0262(10) 0.0297(11) -0.0007(8) 0.0016(8) 0.0015(8)
O14 0.0188(8) 0.0133(8) 0.0188(8) -0.0002(7) 0.0008(6) -0.0005(6)

loop_
_atom_type_symbol
_atom_type_description
_atom_type_scat_dispersion_real
_atom_type_scat_dispersion_imag
_atom_type_scat_source
C C 0.0033 0.0016 'International Tables Vol C Tables 4.2.6.8 and 6.1.1.4'
H H 0.0000 0.0000 'International Tables Vol C Tables 4.2.6.8 and 6.1.1.4'
O O 0.0106 0.0060 'International Tables Vol C Tables 4.2.6.8 and 6.1.1.4'
Cu Cu 0.3201 1.2651 'International Tables Vol C Tables 4.2.6.8 and 6.1.1.4'

loop_
_geom_angle_atom_site_label_1
_geom_angle_atom_site_label_2
_geom_angle_atom_site_label_3
_geom_angle
_geom_angle_site_symmetry_1
_geom_angle_site_symmetry_3
O2 Cu O6 176.91(11) . 1_545
O2 Cu O9 84.38(8) . .
O2 Cu O10 90.82(8) . .
O2 Cu O11 91.46(9) . .
O6 Cu O9 92.55(9) 1_545 .
O6 Cu O10 89.98(8) 1_545 .
O6 Cu O11 88.55(10) 1_545 .
O9 Cu O10 100.16(12) . .
O9 Cu O11 95.19(12) . .
O10 Cu O11 164.64(10) . .
C2 C1 C6 119.4(2) . .
C2 C1 C7 122.3(2) . .
C6 C1 C7 117.87(19) . .
C1 C2 C3 120.0(2) . .
C1 C2 C8 120.2(2) . .
C3 C2 C8 119.8(2) . .
C2 C3 H3 119.7 . .
C2 C3 C4 120.6(2) . .
H3 C3 C4 119.7 . .
C3 C4 C5 119.4(2) . .
C3 C4 C9 117.7(2) . .
C5 C4 C9 122.8(2) . .
C4 C5 C6 120.1(2) . .
C4 C5 C10 120.0(2) . .
C6 C5 C10 119.9(2) . .
C1 C6 C5 120.5(2) . .
C1 C6 H6 119.8 . .
C5 C6 H6 119.8 . .
C1 C7 O1 117.0(2) . .
C1 C7 O2 118.6(2) . .
O1 C7 O2 124.4(2) . .
C2 C8 O3 123.2(2) . .
C2 C8 O4 112.9(2) . .
O3 C8 O4 123.9(2) . .
C4 C9 O5 120.6(2) . .
C4 C9 O6 113.9(2) . .
O5 C9 O6 125.5(2) . .
C5 C10 O7 122.8(2) . .
C5 C10 O8 113.6(2) . .
O7 C10 O8 123.6(2) . .
Cu O2 C7 114.26(16) . .
C8 O4 H4 114(3) . .
Cu O6 C9 121.02(17) 1_565 .
C10 O8 H8 113(3) . .
Cu O9 H9A 120(2) . .
Cu O9 H9B 132(2) . .
H9A O9 H9B 106(2) . .
Cu O10 H10A 119(2) . .
Cu O10 H10B 120(2) . .
H10A O10 H10B 106(2) . .
Cu O11 H11A 127(3) . .
Cu O11 H11B 114(3) . .
H11A O11 H11B 106(2) . .
H12A O12 H12B 107(2) . .
H13A O13 H13B 107(2) . .
H14A O14 H14B 112(2) . .

loop_
_geom_bond_atom_site_label_1
_geom_bond_atom_site_label_2
_geom_bond_distance
_geom_bond_site_symmetry_2
Cu O2 1.9555(16) .
Cu O6 1.9430(15) 1_545
Cu O9 2.220(3) .
Cu O10 1.986(2) .
Cu O11 1.985(2) .
C1 C2 1.403(3) .
C1 C6 1.393(3) .
C1 C7 1.513(3) .
C2 C3 1.396(3) .
C2 C8 1.495(3) .
C3 H3 0.950 .
C3 C4 1.392(3) .
C4 C5 1.401(3) .
C4 C9 1.512(3) .
C5 C6 1.396(3) .
C5 C10 1.493(3) .
C6 H6 0.950 .
C7 O1 1.240(3) .
C7 O2 1.271(3) .
C8 O3 1.216(3) .
C8 O4 1.315(3) .
C9 O5 1.230(3) .
C9 O6 1.288(3) .
C10 O7 1.219(3) .
C10 O8 1.315(3) .
O4 H4 0.77(4) .
O6 Cu 1.9430(15) 1_565
O8 H8 0.73(4) .
O9 H9A 0.842(14) .
O9 H9B 0.839(14) .
O10 H10A 0.845(14) .
O10 H10B 0.833(14) .
O11 H11A 0.839(14) .
O11 H11B 0.834(14) .
O12 H12A 0.837(13) .
O12 H12B 0.835(13) .
O13 H13A 0.837(13) .
O13 H13B 0.838(13) .
O14 H14A 0.823(13) .
O14 H14B 0.821(13) .

loop_
_geom_hbond_atom_site_label_D
_geom_hbond_atom_site_label_H
_geom_hbond_atom_site_label_A
_geom_hbond_distance_DH
_geom_hbond_distance_HA
_geom_hbond_distance_DA
_geom_hbond_angle_DHA
_geom_hbond_site_symmetry_A
O4 H4 O14 0.77(4) 1.86(4) 2.618(2) 173(4) .
O8 H8 O14 0.73(4) 1.90(4) 2.625(3) 173(4) 2_375
O9 H9A O5 0.842(14) 2.025(17) 2.853(3) 168(4) 2_575
O9 H9B O1 0.839(14) 1.922(16) 2.754(3) 171(4) 2_565
O10 H10A O12 0.845(14) 1.883(15) 2.718(3) 169(4) .
O10 H10B O3 0.833(14) 2.201(19) 2.911(3) 143(3) .
O11 H11A O13 0.839(14) 1.864(15) 2.675(3) 162(3) .
O11 H11B O7 0.834(14) 2.112(14) 2.932(3) 168(3) 1_545
O12 H12A O2 0.837(13) 2.120(16) 2.939(3) 166(4) 2_564
O12 H12B O5 0.835(13) 2.50(2) 3.181(3) 139(3) 1_645
O12 H12B O7 0.835(13) 2.32(2) 3.026(3) 143(3) 1_645
O13 H13A O3 0.837(13) 2.169(19) 2.948(3) 155(3) 1_455
O13 H13B O5 0.838(13) 2.043(15) 2.873(3) 171(4) 2_475
O14 H14A O1 0.823(13) 1.846(13) 2.669(3) 178(3) 1_655
O14 H14B O6 0.821(13) 1.878(16) 2.687(3) 168(3) 2_574

loop_
_geom_torsion_atom_site_label_1
_geom_torsion_atom_site_label_2
_geom_torsion_atom_site_label_3
_geom_torsion_atom_site_label_4
_geom_torsion
_geom_torsion_site_symmetry_4
C6 C1 C2 C3 -1.4(3) .
C6 C1 C2 C8 178.6(2) .
C7 C1 C2 C3 171.0(2) .
C7 C1 C2 C8 -9.0(3) .
C1 C2 C3 C4 0.8(3) .
C8 C2 C3 C4 -179.3(2) .
C2 C3 C4 C5 0.3(3) .
C2 C3 C4 C9 179.21(19) .
C3 C4 C5 C6 -0.7(3) .
C3 C4 C5 C10 178.8(2) .
C9 C4 C5 C6 -179.5(2) .
C9 C4 C5 C10 -0.1(3) .
C2 C1 C6 C5 1.0(3) .
C7 C1 C6 C5 -171.7(2) .
C4 C5 C6 C1 0.0(3) .
C10 C5 C6 C1 -179.5(2) .
C2 C1 C7 O1 -81.5(3) .
C2 C1 C7 O2 100.8(3) .
C6 C1 C7 O1 90.9(3) .
C6 C1 C7 O2 -86.7(3) .
C1 C2 C8 O3 -6.6(4) .
C1 C2 C8 O4 174.1(2) .
C3 C2 C8 O3 173.4(2) .
C3 C2 C8 O4 -5.9(3) .
C3 C4 C9 O5 92.0(3) .
C3 C4 C9 O6 -85.3(3) .
C5 C4 C9 O5 -89.2(3) .
C5 C4 C9 O6 93.6(3) .
C4 C5 C10 O7 -2.4(4) .
C4 C5 C10 O8 176.8(2) .
C6 C5 C10 O7 177.1(2) .
C6 C5 C10 O8 -3.7(3) .
C1 C7 O2 Cu -175.52(15) .
O1 C7 O2 Cu 7.0(3) .
C4 C9 O6 Cu -174.01(15) 1_565
O5 C9 O6 Cu 8.9(3) 1_565
